data_7247559
loop_
_publ_author_name
'Durka, Krzysztof'
'Zuba, Adam'
'Marek-Urban, Paulina H.'
'Nowicki, Krzysztof'
'Drapa\/la, Jakub'
'Wo\'zniak, Krzysztof'
'Luli\'nski, Sergiusz'

_publ_section_title
;
 Exploring the effect of substitution patterns on the symmetry of
 hydrogen-bonded supramolecular motifs in functionalized
 benzosiloxaboroles
;
_journal_issue 45
_journal_name_full CrystEngComm
_journal_page_first 6329
_journal_page_last 6342
_journal_paper_doi 10.1039/D3CE00880K
_journal_volume 25
_journal_year 2023
_chemical_formula_moiety 'C11 H19 B O2 Si2'
_chemical_formula_sum 'C11 H19 B O2 Si2'
_chemical_formula_weight 250.25
_chemical_name_systematic
;
1,1-dimethyl-7-(trimethylsilyl)-3-hydroxybenzo[c][1,2,3]siloxaborole
;
_space_group_crystal_system triclinic
_space_group_IT_number 2
_space_group_name_Hall '-P 1'
_space_group_name_H-M_alt 'P -1'
_atom_sites_solution_hydrogens mixed
_audit_creation_method SHELXL-2013
_audit_update_record
;
2023-10-01 deposited with the CCDC.	2023-10-20 downloaded from the CCDC.
;
_cell_angle_alpha 103.181(2)
_cell_angle_beta 93.671(2)
_cell_angle_gamma 100.986(2)
_cell_formula_units_Z 4
_cell_length_a 8.6160(2)
_cell_length_b 9.8164(3)
_cell_length_c 17.2931(4)
_cell_measurement_reflns_used 17995
_cell_measurement_temperature 100(2)
_cell_measurement_theta_max 31.6010
_cell_measurement_theta_min 2.1780
_cell_volume 1389.12(6)
_computing_cell_refinement 'CrysAlisPro 1.171.39.46 (Rigaku OD, 2018)'
_computing_data_collection 'CrysAlisPro 1.171.39.46 (Rigaku OD, 2018)'
_computing_data_reduction 'CrysAlisPro 1.171.39.46 (Rigaku OD, 2018)'
_computing_structure_refinement 'SHELXL-2013 (Sheldrick, 2013)'
_diffrn_ambient_environment N~2~
_diffrn_ambient_temperature 100(2)
_diffrn_detector 'CCD plate'
_diffrn_detector_area_resol_mean 8.0013
_diffrn_detector_type Eos
_diffrn_measured_fraction_theta_full 0.999
_diffrn_measured_fraction_theta_max 0.950
_diffrn_measurement_device 'four-circle diffractometer'
_diffrn_measurement_device_type 'SuperNova, Single source at offset/far, Eos'
_diffrn_radiation_monochromator mirror
_diffrn_radiation_probe x-ray
_diffrn_radiation_type 'Mo K\a'
_diffrn_radiation_wavelength 0.71073
_diffrn_reflns_av_R_equivalents 0.0398
_diffrn_reflns_av_unetI/netI 0.0385
_diffrn_reflns_Laue_measured_fraction_full 0.999
_diffrn_reflns_Laue_measured_fraction_max 0.950
_diffrn_reflns_limit_h_max 12
_diffrn_reflns_limit_h_min -12
_diffrn_reflns_limit_k_max 14
_diffrn_reflns_limit_k_min -14
_diffrn_reflns_limit_l_max 24
_diffrn_reflns_limit_l_min -25
_diffrn_reflns_number 30560
_diffrn_reflns_point_group_measured_fraction_full 0.999
_diffrn_reflns_point_group_measured_fraction_max 0.950
_diffrn_reflns_theta_full 25.242
_diffrn_reflns_theta_max 31.815
_diffrn_reflns_theta_min 2.180
_diffrn_source 'micro-focus sealed X-ray tube'
_diffrn_source_type 'SuperNova (Mo) X-ray Source'
_exptl_absorpt_coefficient_mu 0.239
_exptl_absorpt_correction_T_max 1.00000
_exptl_absorpt_correction_T_min 0.83757
_exptl_absorpt_correction_type multi-scan
_exptl_absorpt_process_details
;
CrysAlisPro 1.171.39.46 (Rigaku Oxford Diffraction, 2018)
Empirical absorption correction using spherical harmonics,
 implemented in SCALE3 ABSPACK scaling algorithm.
;
_exptl_crystal_colour colourless
_exptl_crystal_density_diffrn 1.197
_exptl_crystal_description plate
_exptl_crystal_F_000 536
_exptl_crystal_size_max 0.25
_exptl_crystal_size_mid 0.15
_exptl_crystal_size_min 0.03
_refine_diff_density_max 0.441
_refine_diff_density_min -0.388
_refine_diff_density_rms 0.062
_refine_ls_extinction_method none
_refine_ls_goodness_of_fit_ref 1.031
_refine_ls_hydrogen_treatment mixed
_refine_ls_matrix_type full
_refine_ls_number_parameters 305
_refine_ls_number_reflns 9030
_refine_ls_number_restraints 2
_refine_ls_restrained_S_all 1.030
_refine_ls_R_factor_all 0.0450
_refine_ls_R_factor_gt 0.0378
_refine_ls_shift/su_max 0.030
_refine_ls_shift/su_mean 0.000
_refine_ls_structure_factor_coef Fsqd
_refine_ls_weighting_details 'w=1/[\s^2^(Fo^2^)+(0.0514P)^2^+0.4858P] where P=(Fo^2^+2Fc^2^)/3'
_refine_ls_weighting_scheme calc
_refine_ls_wR_factor_gt 0.0997
_refine_ls_wR_factor_ref 0.1059
_reflns_Friedel_coverage 0.000
_reflns_number_gt 7780
_reflns_number_total 9030
_reflns_threshold_expression 'I > 2\s(I)'
_cod_data_source_file d3ce00880k2.cif
_cod_data_source_block 7-TMS
_cod_depositor_comments 'Adding full bibliography for 7247541--7247563.cif.'
_cod_database_code 7247559
_shelx_space_group_comment
;
The symmetry employed for this shelxl refinement is uniquely defined
by the following loop, which should always be used as a source of
symmetry information in preference to the above space-group names.
They are only intended as comments.
;
_oxdiff_exptl_absorpt_empirical_full_min 0.728
_oxdiff_exptl_absorpt_empirical_full_max 1.533
_oxdiff_exptl_absorpt_empirical_details
;
Empirical correction (ABSPACK) includes:
- Absorption correction using spherical harmonics
- Frame scaling
- Detector area scaling
;
_shelxl_version_number 2013-4

loop_
_space_group_symop_operation_xyz
'x, y, z'
'-x, -y, -z'

loop_
_atom_site_label
_atom_site_type_symbol
_atom_site_fract_x
_atom_site_fract_y
_atom_site_fract_z
_atom_site_U_iso_or_equiv
_atom_site_adp_type
_atom_site_occupancy
_atom_site_site_symmetry_order
_atom_site_calc_flag
_atom_site_refinement_flags_posn
_atom_site_refinement_flags_adp
_atom_site_refinement_flags_occupancy
_atom_site_disorder_assembly
_atom_site_disorder_group
Si1 Si 0.18908(4) 0.07900(3) 0.16117(2) 0.01415(7) Uani 1 1 d . . . . .
Si2 Si 0.38478(4) 0.18617(4) 0.37906(2) 0.01429(7) Uani 1 1 d . . . . .
O1 O 0.54388(10) 0.17783(10) 0.43884(5) 0.01810(17) Uani 1 1 d . . . . .
O2 O 0.80514(11) 0.12680(10) 0.43140(5) 0.01916(18) Uani 1 1 d D . . . .
C6 C 0.45781(13) 0.10418(12) 0.28242(7) 0.01305(19) Uani 1 1 d . . . . .
C1 C 0.39275(14) 0.06647(12) 0.20137(7) 0.0139(2) Uani 1 1 d . . . . .
C5 C 0.60980(14) 0.07962(12) 0.30388(7) 0.0144(2) Uani 1 1 d . . . . .
C4 C 0.69775(15) 0.01964(13) 0.24523(7) 0.0180(2) Uani 1 1 d . . . . .
H4 H 0.8000 0.0042 0.2598 0.022 Uiso 1 1 calc R U . . .
C9 C 0.10446(16) 0.21925(13) 0.22625(8) 0.0205(2) Uani 1 1 d . . . . .
H9A H 0.1750 0.3130 0.2327 0.031 Uiso 1 1 calc R U . . .
H9B H 0.0947 0.1983 0.2787 0.031 Uiso 1 1 calc R U . . .
H9C H -0.0008 0.2202 0.2015 0.031 Uiso 1 1 calc R U . . .
C3 C 0.63526(15) -0.01732(14) 0.16555(7) 0.0197(2) Uani 1 1 d . . . . .
H3 H 0.6947 -0.0581 0.1254 0.024 Uiso 1 1 calc R U . . .
C8 C 0.37783(17) 0.37906(14) 0.39839(8) 0.0235(3) Uani 1 1 d . . . . .
H8A H 0.4752 0.4322 0.3838 0.035 Uiso 1 1 calc R U . . .
H8B H 0.3694 0.4162 0.4552 0.035 Uiso 1 1 calc R U . . .
H8C H 0.2853 0.3904 0.3663 0.035 Uiso 1 1 calc R U . . .
C2 C 0.48535(15) 0.00542(13) 0.14451(7) 0.0174(2) Uani 1 1 d . . . . .
H2 H 0.4441 -0.0213 0.0897 0.021 Uiso 1 1 calc R U . . .
B1 B 0.66109(16) 0.12797(14) 0.39621(8) 0.0160(2) Uani 1 1 d . . . . .
C10 C 0.05648(15) -0.10038(13) 0.14842(8) 0.0217(2) Uani 1 1 d . . . . .
H10A H 0.1039 -0.1738 0.1159 0.033 Uiso 1 1 calc R U . . .
H10B H -0.0477 -0.1014 0.1218 0.033 Uiso 1 1 calc R U . . .
H10C H 0.0436 -0.1202 0.2009 0.033 Uiso 1 1 calc R U . . .
C7 C 0.20384(16) 0.07735(16) 0.40471(8) 0.0233(3) Uani 1 1 d . . . . .
H7A H 0.1804 -0.0184 0.3684 0.035 Uiso 1 1 calc R U . . .
H7B H 0.1138 0.1236 0.3994 0.035 Uiso 1 1 calc R U . . .
H7C H 0.2217 0.0694 0.4599 0.035 Uiso 1 1 calc R U . . .
C11 C 0.20200(17) 0.12399(16) 0.06174(8) 0.0249(3) Uani 1 1 d . . . . .
H11A H 0.2806 0.2132 0.0678 0.037 Uiso 1 1 calc R U . . .
H11B H 0.0978 0.1358 0.0414 0.037 Uiso 1 1 calc R U . . .
H11C H 0.2343 0.0465 0.0240 0.037 Uiso 1 1 calc R U . . .
H2A H 0.821(2) 0.1666(19) 0.4798(6) 0.037 Uiso 1 1 d D U . . .
Si3 Si 1.23218(4) 0.54316(3) 0.86404(2) 0.01437(7) Uani 1 1 d . . . . .
Si4 Si 1.03350(4) 0.37277(4) 0.64649(2) 0.01429(7) Uani 1 1 d . . . . .
O3 O 0.85795(10) 0.29093(10) 0.59065(5) 0.01746(17) Uani 1 1 d . . . . .
O4 O 0.57803(11) 0.23460(11) 0.60380(5) 0.02275(19) Uani 1 1 d D . . . .
C17 C 0.78261(14) 0.35529(13) 0.72711(7) 0.0162(2) Uani 1 1 d . . . . .
C12 C 0.94869(14) 0.41004(12) 0.74512(7) 0.0136(2) Uani 1 1 d . . . . .
C13 C 1.01493(14) 0.47638(12) 0.82481(7) 0.0144(2) Uani 1 1 d . . . . .
C20 C 1.36440(15) 0.58423(14) 0.78747(7) 0.0209(2) Uani 1 1 d . . . . .
H20A H 1.3347 0.6619 0.7668 0.031 Uiso 1 1 calc R U . . .
H20B H 1.3528 0.4987 0.7435 0.031 Uiso 1 1 calc R U . . .
H20C H 1.4752 0.6137 0.8118 0.031 Uiso 1 1 calc R U . . .
C14 C 0.90866(15) 0.48696(14) 0.88323(7) 0.0191(2) Uani 1 1 d . . . . .
H14 H 0.9499 0.5332 0.9371 0.023 Uiso 1 1 calc R U . . .
C16 C 0.68198(15) 0.36498(15) 0.78738(8) 0.0210(2) Uani 1 1 d . . . . .
H16 H 0.5711 0.3257 0.7750 0.025 Uiso 1 1 calc R U . . .
B2 B 0.73025(16) 0.28810(15) 0.63564(8) 0.0167(2) Uani 1 1 d . . . . .
C18 C 1.29782(15) 0.40248(14) 0.90737(8) 0.0204(2) Uani 1 1 d . . . . .
H18A H 1.4051 0.4402 0.9358 0.031 Uiso 1 1 calc R U . . .
H18B H 1.2988 0.3183 0.8643 0.031 Uiso 1 1 calc R U . . .
H18C H 1.2240 0.3753 0.9448 0.031 Uiso 1 1 calc R U . . .
C15 C 0.74571(16) 0.43258(16) 0.86555(8) 0.0234(3) Uani 1 1 d . . . . .
H15 H 0.6781 0.4417 0.9069 0.028 Uiso 1 1 calc R U . . .
C22 C 1.16745(16) 0.24365(15) 0.63620(9) 0.0253(3) Uani 1 1 d . . . . .
H22A H 1.1116 0.1517 0.6013 0.038 Uiso 1 1 calc R U . . .
H22B H 1.1990 0.2302 0.6890 0.038 Uiso 1 1 calc R U . . .
H22C H 1.2624 0.2809 0.6129 0.038 Uiso 1 1 calc R U . . .
C21 C 1.11175(17) 0.53105(15) 0.60796(8) 0.0241(3) Uani 1 1 d . . . . .
H21A H 1.0364 0.5950 0.6140 0.036 Uiso 1 1 calc R U . . .
H21B H 1.1257 0.4996 0.5513 0.036 Uiso 1 1 calc R U . . .
H21C H 1.2145 0.5821 0.6382 0.036 Uiso 1 1 calc R U . . .
C19 C 1.25559(18) 0.71200(14) 0.94464(8) 0.0254(3) Uani 1 1 d . . . . .
H19A H 1.2180 0.7849 0.9225 0.038 Uiso 1 1 calc R U . . .
H19B H 1.3680 0.7467 0.9658 0.038 Uiso 1 1 calc R U . . .
H19C H 1.1930 0.6928 0.9878 0.038 Uiso 1 1 calc R U . . .
H4A H 0.564(2) 0.214(2) 0.5540(6) 0.038 Uiso 1 1 d D U . . .

loop_
_atom_site_aniso_label
_atom_site_aniso_U_11
_atom_site_aniso_U_22
_atom_site_aniso_U_33
_atom_site_aniso_U_23
_atom_site_aniso_U_13
_atom_site_aniso_U_12
Si1 0.01513(15) 0.01362(14) 0.01330(14) 0.00289(11) -0.00097(11) 0.00342(11)
Si2 0.01335(15) 0.01798(15) 0.01190(14) 0.00272(11) 0.00139(11) 0.00535(11)
O1 0.0169(4) 0.0262(5) 0.0120(4) 0.0034(3) 0.0004(3) 0.0084(3)
O2 0.0163(4) 0.0248(4) 0.0162(4) 0.0031(3) -0.0012(3) 0.0075(3)
C6 0.0139(5) 0.0121(5) 0.0134(5) 0.0032(4) 0.0022(4) 0.0030(4)
C1 0.0154(5) 0.0121(5) 0.0143(5) 0.0039(4) 0.0016(4) 0.0027(4)
C5 0.0143(5) 0.0152(5) 0.0143(5) 0.0043(4) 0.0019(4) 0.0040(4)
C4 0.0158(5) 0.0208(6) 0.0194(5) 0.0055(4) 0.0036(4) 0.0074(4)
C9 0.0217(6) 0.0184(5) 0.0214(6) 0.0024(4) -0.0010(5) 0.0085(4)
C3 0.0214(6) 0.0227(6) 0.0170(5) 0.0039(4) 0.0065(4) 0.0096(5)
C8 0.0254(6) 0.0196(6) 0.0227(6) -0.0016(5) -0.0026(5) 0.0078(5)
C2 0.0203(6) 0.0187(5) 0.0134(5) 0.0027(4) 0.0021(4) 0.0057(4)
B1 0.0154(6) 0.0169(6) 0.0163(6) 0.0050(4) 0.0007(5) 0.0042(5)
C10 0.0179(6) 0.0163(5) 0.0290(6) 0.0028(5) 0.0012(5) 0.0027(4)
C7 0.0191(6) 0.0316(7) 0.0231(6) 0.0125(5) 0.0071(5) 0.0064(5)
C11 0.0276(7) 0.0318(7) 0.0177(6) 0.0103(5) -0.0001(5) 0.0080(5)
Si3 0.01652(16) 0.01344(14) 0.01227(14) 0.00254(11) 0.00039(11) 0.00219(11)
Si4 0.01376(15) 0.01635(15) 0.01206(14) 0.00207(11) 0.00228(11) 0.00290(11)
O3 0.0152(4) 0.0221(4) 0.0130(4) 0.0013(3) 0.0011(3) 0.0025(3)
O4 0.0154(4) 0.0356(5) 0.0155(4) 0.0050(4) -0.0003(3) 0.0032(4)
C17 0.0147(5) 0.0202(5) 0.0156(5) 0.0061(4) 0.0026(4) 0.0061(4)
C12 0.0150(5) 0.0146(5) 0.0130(5) 0.0050(4) 0.0025(4) 0.0055(4)
C13 0.0173(5) 0.0147(5) 0.0132(5) 0.0050(4) 0.0023(4) 0.0057(4)
C20 0.0198(6) 0.0228(6) 0.0181(5) 0.0058(4) 0.0020(4) -0.0011(5)
C14 0.0209(6) 0.0258(6) 0.0126(5) 0.0050(4) 0.0028(4) 0.0092(5)
C16 0.0143(5) 0.0328(7) 0.0183(5) 0.0089(5) 0.0036(4) 0.0074(5)
B2 0.0149(6) 0.0194(6) 0.0163(6) 0.0049(5) 0.0013(5) 0.0043(5)
C18 0.0180(6) 0.0228(6) 0.0222(6) 0.0092(5) 0.0000(4) 0.0051(5)
C15 0.0196(6) 0.0384(7) 0.0163(5) 0.0086(5) 0.0070(4) 0.0123(5)
C22 0.0202(6) 0.0242(6) 0.0293(7) -0.0015(5) 0.0040(5) 0.0083(5)
C21 0.0259(7) 0.0280(7) 0.0187(6) 0.0113(5) 0.0018(5) 0.0003(5)
C19 0.0337(7) 0.0192(6) 0.0189(6) -0.0012(5) 0.0019(5) 0.0021(5)

loop_
_atom_type_symbol
_atom_type_description
_atom_type_scat_dispersion_real
_atom_type_scat_dispersion_imag
_atom_type_scat_source
C C 0.0033 0.0016 'International Tables Vol C Tables 4.2.6.8 and 6.1.1.4'
H H 0.0000 0.0000 'International Tables Vol C Tables 4.2.6.8 and 6.1.1.4'
B B 0.0013 0.0007 'International Tables Vol C Tables 4.2.6.8 and 6.1.1.4'
O O 0.0106 0.0060 'International Tables Vol C Tables 4.2.6.8 and 6.1.1.4'
Si Si 0.0817 0.0704 'International Tables Vol C Tables 4.2.6.8 and 6.1.1.4'

loop_
_geom_angle_atom_site_label_1
_geom_angle_atom_site_label_2
_geom_angle_atom_site_label_3
_geom_angle
_geom_angle_site_symmetry_1
_geom_angle_site_symmetry_3
_geom_angle_publ_flag
C9 Si1 C10 110.04(6) . . ?
C9 Si1 C11 107.27(6) . . ?
C10 Si1 C11 109.80(6) . . ?
C9 Si1 C1 113.96(5) . . ?
C10 Si1 C1 107.08(6) . . ?
C11 Si1 C1 108.66(6) . . ?
O1 Si2 C7 108.85(6) . . ?
O1 Si2 C8 105.75(5) . . ?
C7 Si2 C8 112.25(7) . . ?
O1 Si2 C6 95.69(5) . . ?
C7 Si2 C6 115.13(6) . . ?
C8 Si2 C6 117.05(6) . . ?
B1 O1 Si2 112.74(8) . . ?
B1 O2 H2A 114.3(13) . . ?
C1 C6 C5 120.37(10) . . ?
C1 C6 Si2 133.80(9) . . ?
C5 C6 Si2 105.83(8) . . ?
C2 C1 C6 117.14(10) . . ?
C2 C1 Si1 115.80(9) . . ?
C6 C1 Si1 126.96(9) . . ?
C4 C5 C6 120.40(10) . . ?
C4 C5 B1 126.76(11) . . ?
C6 C5 B1 112.84(10) . . ?
C3 C4 C5 119.69(11) . . ?
C3 C4 H4 120.2 . . ?
C5 C4 H4 120.2 . . ?
Si1 C9 H9A 109.5 . . ?
Si1 C9 H9B 109.5 . . ?
H9A C9 H9B 109.5 . . ?
Si1 C9 H9C 109.5 . . ?
H9A C9 H9C 109.5 . . ?
H9B C9 H9C 109.5 . . ?
C4 C3 C2 119.94(11) . . ?
C4 C3 H3 120.0 . . ?
C2 C3 H3 120.0 . . ?
Si2 C8 H8A 109.5 . . ?
Si2 C8 H8B 109.5 . . ?
H8A C8 H8B 109.5 . . ?
Si2 C8 H8C 109.5 . . ?
H8A C8 H8C 109.5 . . ?
H8B C8 H8C 109.5 . . ?
C3 C2 C1 122.46(11) . . ?
C3 C2 H2 118.8 . . ?
C1 C2 H2 118.8 . . ?
O2 B1 O1 122.79(11) . . ?
O2 B1 C5 124.49(11) . . ?
O1 B1 C5 112.69(10) . . ?
Si1 C10 H10A 109.5 . . ?
Si1 C10 H10B 109.5 . . ?
H10A C10 H10B 109.5 . . ?
Si1 C10 H10C 109.5 . . ?
H10A C10 H10C 109.5 . . ?
H10B C10 H10C 109.5 . . ?
Si2 C7 H7A 109.5 . . ?
Si2 C7 H7B 109.5 . . ?
H7A C7 H7B 109.5 . . ?
Si2 C7 H7C 109.5 . . ?
H7A C7 H7C 109.5 . . ?
H7B C7 H7C 109.5 . . ?
Si1 C11 H11A 109.5 . . ?
Si1 C11 H11B 109.5 . . ?
H11A C11 H11B 109.5 . . ?
Si1 C11 H11C 109.5 . . ?
H11A C11 H11C 109.5 . . ?
H11B C11 H11C 109.5 . . ?
C20 Si3 C18 109.08(6) . . ?
C20 Si3 C19 107.23(6) . . ?
C18 Si3 C19 109.31(6) . . ?
C20 Si3 C13 114.47(5) . . ?
C18 Si3 C13 107.65(6) . . ?
C19 Si3 C13 109.02(6) . . ?
O3 Si4 C21 106.21(5) . . ?
O3 Si4 C22 108.59(6) . . ?
C21 Si4 C22 112.59(7) . . ?
O3 Si4 C12 95.93(5) . . ?
C21 Si4 C12 116.20(6) . . ?
C22 Si4 C12 115.25(6) . . ?
B2 O3 Si4 112.61(8) . . ?
B2 O4 H4A 114.8(13) . . ?
C16 C17 C12 120.87(11) . . ?
C16 C17 B2 126.02(11) . . ?
C12 C17 B2 113.10(10) . . ?
C13 C12 C17 120.20(10) . . ?
C13 C12 Si4 134.17(9) . . ?
C17 C12 Si4 105.63(8) . . ?
C14 C13 C12 116.96(11) . . ?
C14 C13 Si3 115.24(9) . . ?
C12 C13 Si3 127.68(9) . . ?
Si3 C20 H20A 109.5 . . ?
Si3 C20 H20B 109.5 . . ?
H20A C20 H20B 109.5 . . ?
Si3 C20 H20C 109.5 . . ?
H20A C20 H20C 109.5 . . ?
H20B C20 H20C 109.5 . . ?
C15 C14 C13 122.78(11) . . ?
C15 C14 H14 118.6 . . ?
C13 C14 H14 118.6 . . ?
C15 C16 C17 119.26(12) . . ?
C15 C16 H16 120.4 . . ?
C17 C16 H16 120.4 . . ?
O4 B2 O3 123.42(11) . . ?
O4 B2 C17 123.91(11) . . ?
O3 B2 C17 112.67(10) . . ?
Si3 C18 H18A 109.5 . . ?
Si3 C18 H18B 109.5 . . ?
H18A C18 H18B 109.5 . . ?
Si3 C18 H18C 109.5 . . ?
H18A C18 H18C 109.5 . . ?
H18B C18 H18C 109.5 . . ?
C16 C15 C14 119.89(12) . . ?
C16 C15 H15 120.1 . . ?
C14 C15 H15 120.1 . . ?
Si4 C22 H22A 109.5 . . ?
Si4 C22 H22B 109.5 . . ?
H22A C22 H22B 109.5 . . ?
Si4 C22 H22C 109.5 . . ?
H22A C22 H22C 109.5 . . ?
H22B C22 H22C 109.5 . . ?
Si4 C21 H21A 109.5 . . ?
Si4 C21 H21B 109.5 . . ?
H21A C21 H21B 109.5 . . ?
Si4 C21 H21C 109.5 . . ?
H21A C21 H21C 109.5 . . ?
H21B C21 H21C 109.5 . . ?
Si3 C19 H19A 109.5 . . ?
Si3 C19 H19B 109.5 . . ?
H19A C19 H19B 109.5 . . ?
Si3 C19 H19C 109.5 . . ?
H19A C19 H19C 109.5 . . ?
H19B C19 H19C 109.5 . . ?

loop_
_geom_bond_atom_site_label_1
_geom_bond_atom_site_label_2
_geom_bond_distance
_geom_bond_site_symmetry_2
_geom_bond_publ_flag
Si1 C9 1.8640(13) . ?
Si1 C10 1.8651(13) . ?
Si1 C11 1.8751(13) . ?
Si1 C1 1.8822(12) . ?
Si2 O1 1.6895(9) . ?
Si2 C7 1.8542(14) . ?
Si2 C8 1.8596(13) . ?
Si2 C6 1.8844(11) . ?
O1 B1 1.3863(16) . ?
O2 B1 1.3501(15) . ?
O2 H2A 0.830(9) . ?
C6 C1 1.4140(15) . ?
C6 C5 1.4176(15) . ?
C1 C2 1.4059(16) . ?
C5 C4 1.3950(16) . ?
C5 B1 1.5665(17) . ?
C4 C3 1.3865(17) . ?
C4 H4 0.9500 . ?
C9 H9A 0.9800 . ?
C9 H9B 0.9800 . ?
C9 H9C 0.9800 . ?
C3 C2 1.3918(17) . ?
C3 H3 0.9500 . ?
C8 H8A 0.9800 . ?
C8 H8B 0.9800 . ?
C8 H8C 0.9800 . ?
C2 H2 0.9500 . ?
C10 H10A 0.9800 . ?
C10 H10B 0.9800 . ?
C10 H10C 0.9800 . ?
C7 H7A 0.9800 . ?
C7 H7B 0.9800 . ?
C7 H7C 0.9800 . ?
C11 H11A 0.9800 . ?
C11 H11B 0.9800 . ?
C11 H11C 0.9800 . ?
Si3 C20 1.8642(13) . ?
Si3 C18 1.8719(13) . ?
Si3 C19 1.8745(13) . ?
Si3 C13 1.8869(12) . ?
Si4 O3 1.6917(9) . ?
Si4 C21 1.8555(14) . ?
Si4 C22 1.8577(14) . ?
Si4 C12 1.8851(12) . ?
O3 B2 1.3872(16) . ?
O4 B2 1.3462(16) . ?
O4 H4A 0.834(9) . ?
C17 C16 1.3960(17) . ?
C17 C12 1.4167(16) . ?
C17 B2 1.5685(18) . ?
C12 C13 1.4132(15) . ?
C13 C14 1.4060(16) . ?
C20 H20A 0.9800 . ?
C20 H20B 0.9800 . ?
C20 H20C 0.9800 . ?
C14 C15 1.3909(18) . ?
C14 H14 0.9500 . ?
C16 C15 1.3879(18) . ?
C16 H16 0.9500 . ?
C18 H18A 0.9800 . ?
C18 H18B 0.9800 . ?
C18 H18C 0.9800 . ?
C15 H15 0.9500 . ?
C22 H22A 0.9800 . ?
C22 H22B 0.9800 . ?
C22 H22C 0.9800 . ?
C21 H21A 0.9800 . ?
C21 H21B 0.9800 . ?
C21 H21C 0.9800 . ?
C19 H19A 0.9800 . ?
C19 H19B 0.9800 . ?
C19 H19C 0.9800 . ?

loop_
_geom_hbond_atom_site_label_D
_geom_hbond_atom_site_label_H
_geom_hbond_atom_site_label_A
_geom_hbond_distance_DH
_geom_hbond_distance_HA
_geom_hbond_distance_DA
_geom_hbond_angle_DHA
_geom_hbond_site_symmetry_A
O2 H2A O3 0.830(9) 1.992(10) 2.8149(12) 170.8(19) .
O4 H4A O1 0.834(9) 1.932(9) 2.7641(12) 176(2) .]
